data_7158521
loop_
_publ_author_name
'Rutkauskaite, Andzelika'
'White, Lisa J.'
'Hilton, Kira L. F.'
'Picci, Giacomo'
'Croucher, Lorraine'
'Caltagirone, Claudia'
'Hiscock, Jennifer R.'

_publ_section_title
;
 Supramolecular self-associating amphiphiles: determination of molecular
 self-association properties and calculation of critical micelle
 concentration using a high-throughput, optical density based methodology
;
_journal_name_full 'Organic &amp; Biomolecular Chemistry'
_journal_paper_doi 10.1039/D2OB00066K
_journal_year 2022
_chemical_formula_moiety '4(C12 H11 N2 O6 S), 4(C16 H36 N), 2(H2 O)'
_chemical_formula_sum 'C112 H192 N12 O26 S4'
_chemical_formula_weight 2251.00
_space_group_crystal_system monoclinic
_space_group_IT_number 14
_space_group_name_Hall '-P 2ybc'
_space_group_name_H-M_alt 'P 1 21/c 1'
_atom_sites_solution_hydrogens mixed
_atom_sites_solution_primary direct
_audit_creation_date 2020-04-22
_audit_creation_method
;
Olex2 1.3
(compiled 2020.02.04 svn.rd84adfe8 for OlexSys, GUI svn.r6032)
;
_audit_update_record
;
2020-04-24 deposited with the CCDC.	2022-02-04 downloaded from the CCDC.
;
_cell_angle_alpha 90
_cell_angle_beta 96.4591(15)
_cell_angle_gamma 90
_cell_formula_units_Z 2
_cell_length_a 22.1917(4)
_cell_length_b 11.30152(18)
_cell_length_c 24.5454(4)
_cell_measurement_reflns_used 12452
_cell_measurement_temperature 100.00(10)
_cell_measurement_theta_max 72.1150
_cell_measurement_theta_min 4.2860
_cell_volume 6116.91(18)
_computing_cell_refinement 'CrysAlisPro 1.171.38.46 (Rigaku OD, 2015)'
_computing_data_collection 'CrysAlisPro 1.171.38.46 (Rigaku OD, 2015)'
_computing_data_reduction 'CrysAlisPro 1.171.38.46 (Rigaku OD, 2015)'
_computing_molecular_graphics 'Olex2 1.3 (Dolomanov et al., 2009)'
_computing_publication_material 'Olex2 1.3 (Dolomanov et al., 2009)'
_computing_structure_refinement 'SHELXL 2013/4 (Sheldrick, 2015)'
_computing_structure_solution 'ShelXT (Sheldrick, 2015)'
_diffrn_ambient_environment N~2~
_diffrn_ambient_temperature 100.00(10)
_diffrn_detector 'CCD plate'
_diffrn_detector_area_resol_mean 5.2887
_diffrn_detector_type AtlasS2
_diffrn_measured_fraction_theta_full 0.977
_diffrn_measured_fraction_theta_max 1.000
_diffrn_measurement_details
;
List of Runs (angles in degrees, time in seconds):

  # Type    Start    End  Width  t~exp~   \w     \q     \k     \f   Frames
#--------------------------------------------------------------------------
  1  \w    -30.00  -4.00   1.00    7.50    --  -42.16 125.00-180.00   26
  2  \w   -115.00 -25.00   1.00    7.50    --  -42.16 -38.00  60.00   90
  3  \w    -92.00 -61.00   1.00    7.50    --  -42.16 125.00-180.00   31
  4  \w    -95.00 -10.00   1.00    7.50    --  -42.16 125.00 -60.00   85
  5  \w   -113.00 -18.00   1.00    7.50    --  -42.16 -38.00 150.00   95
  6  \w      2.00  40.00   1.00    7.50    --   42.16 -99.00 -60.00   38
  7  \w     24.00  49.00   1.00    7.50    --   42.16-125.00 -30.00   25
  8  \w     90.00 174.00   1.00   22.50    --  104.33  45.00  30.00   84
  9  \w     33.00 132.00   1.00   22.50    --  104.33 -61.00 -30.00   99
 10  \w     43.00  70.00   1.00   22.50    --  104.33 -94.00  60.00   27
 11  \w     32.00 126.00   1.00   22.50    --  104.33 -30.00-150.00   94
 12  \w     38.00 116.00   1.00   22.50    --  104.33 -61.00  90.00   78
 13  \w     84.00 120.00   1.00   22.50    --  104.33-125.00-150.00   36
 14  \w     77.00 118.00   1.00   22.50    --  104.33-125.00  30.00   41
 15  \w     34.00 132.00   1.00   22.50    --  104.33 -77.00-150.00   98
 16  \w     32.00  58.00   1.00   22.50    --  104.33-125.00-150.00   26
 17  \w    151.00 176.00   1.00   22.50    --  104.33  45.00-150.00   25
 18  \w     86.00 120.00   1.00   22.50    --  104.33  45.00-150.00   34
 19  \w     74.00 107.00   1.00   22.50    --  104.33 -94.00  60.00   33
 20  \w     31.00 144.00   1.00   22.50    --  104.33 -15.00  30.00  113
;
_diffrn_measurement_device 'four-circle diffractometer'
_diffrn_measurement_device_type 'SuperNova, Dual, Cu at zero, AtlasS2'
_diffrn_measurement_method '\w scans'
_diffrn_orient_matrix_type 'CrysAlisPro convention (1999,Acta A55,543-557)'
_diffrn_orient_matrix_UB_11 -0.0610990000
_diffrn_orient_matrix_UB_12 0.0502872000
_diffrn_orient_matrix_UB_13 0.0135024000
_diffrn_orient_matrix_UB_21 0.0335339000
_diffrn_orient_matrix_UB_22 0.1028976000
_diffrn_orient_matrix_UB_23 0.0314824000
_diffrn_orient_matrix_UB_31 -0.0050517000
_diffrn_orient_matrix_UB_32 0.0739860000
_diffrn_orient_matrix_UB_33 -0.0530391000
_diffrn_radiation_monochromator mirror
_diffrn_radiation_probe x-ray
_diffrn_radiation_type 'Cu K\a'
_diffrn_radiation_wavelength 1.54184
_diffrn_reflns_av_R_equivalents 0.0408
_diffrn_reflns_av_unetI/netI 0.0346
_diffrn_reflns_Laue_measured_fraction_full 0.977
_diffrn_reflns_Laue_measured_fraction_max 1.000
_diffrn_reflns_limit_h_max 26
_diffrn_reflns_limit_h_min -26
_diffrn_reflns_limit_k_max 13
_diffrn_reflns_limit_k_min -12
_diffrn_reflns_limit_l_max 24
_diffrn_reflns_limit_l_min -29
_diffrn_reflns_number 41676
_diffrn_reflns_point_group_measured_fraction_full 0.977
_diffrn_reflns_point_group_measured_fraction_max 1.000
_diffrn_reflns_theta_full 67.684
_diffrn_reflns_theta_max 66.593
_diffrn_reflns_theta_min 3.624
_diffrn_source 'micro-focus sealed X-ray tube'
_diffrn_source_type 'SuperNova (Cu) X-ray Source'
_exptl_absorpt_coefficient_mu 1.310
_exptl_absorpt_correction_T_max 1.000
_exptl_absorpt_correction_T_min 0.894
_exptl_absorpt_correction_type gaussian
_exptl_absorpt_process_details
;
CrysAlisPro 1.171.38.46 (Rigaku Oxford Diffraction, 2015)
Numerical absorption correction based on gaussian integration over
			a multifaceted crystal model
Empirical absorption correction using spherical harmonics,
 implemented in SCALE3 ABSPACK scaling algorithm.
;
_exptl_crystal_colour 'clear colourless'
_exptl_crystal_colour_lustre clear
_exptl_crystal_colour_primary colourless
_exptl_crystal_density_diffrn 1.222
_exptl_crystal_description plate
_exptl_crystal_F_000 2440
_exptl_crystal_size_max 0.118
_exptl_crystal_size_mid 0.094
_exptl_crystal_size_min 0.027
_refine_diff_density_max 0.938
_refine_diff_density_min -0.483
_refine_diff_density_rms 0.066
_refine_ls_extinction_method none
_refine_ls_goodness_of_fit_ref 1.034
_refine_ls_hydrogen_treatment constr
_refine_ls_matrix_type full
_refine_ls_number_parameters 729
_refine_ls_number_reflns 10816
_refine_ls_number_restraints 504
_refine_ls_restrained_S_all 1.012
_refine_ls_R_factor_all 0.0756
_refine_ls_R_factor_gt 0.0601
_refine_ls_shift/su_max 0.001
_refine_ls_shift/su_mean 0.000
_refine_ls_structure_factor_coef Fsqd
_refine_ls_weighting_details 'w=1/[\s^2^(Fo^2^)+(0.0989P)^2^+5.9573P] where P=(Fo^2^+2Fc^2^)/3'
_refine_ls_weighting_scheme calc
_refine_ls_wR_factor_gt 0.1651
_refine_ls_wR_factor_ref 0.1785
_reflns_Friedel_coverage 0.000
_reflns_number_gt 8642
_reflns_number_total 10816
_reflns_threshold_expression 'I > 2\s(I)'
_cod_data_source_file d2ob00066k2.cif
_cod_data_source_block 2019jrh0038_res
_cod_original_cell_volume 6116.91(17)
_cod_database_code 7158521
_shelxl_version_number 2013-4
_chemical_oxdiff_formula 'C5 H11 N O6 '
_chemical_oxdiff_usercomment '100K faith claudia'
_shelx_space_group_comment
;
The symmetry employed for this shelxl refinement is uniquely defined
by the following loop, which should always be used as a source of
symmetry information in preference to the above space-group names.
They are only intended as comments.
;
_reflns_odcompleteness_completeness 99.97
_reflns_odcompleteness_iscentric 1
_reflns_odcompleteness_theta 66.49
_olex2_refinement_description
;
1. Fixed Uiso
 At 1.2 times of:
  All C(H) groups, All C(H,H) groups, All C(H,H,H,H) groups, All N(H) groups
 At 1.5 times of:
  All C(H,H,H) groups, All O(H,H) groups
2. Restrained distances
 C54-C53A \\sim C54-C53B \\sim C42-C41 \\sim C50-C49 \\sim C46-C45 \\sim
C26-C25 \\sim C30-C29 \\sim C38-
 C37 \\sim C34-C33
 with sigma of 0.02
3. Uiso/Uaniso restraints and constraints
All non-hydrogen atoms have similar U: within 2A with sigma of 0.04 and sigma
for terminal atoms of 0.08 within 2A
4. Others
 Sof(H54C)=Sof(H54D)=Sof(C53B)=Sof(H53D)=Sof(H53E)=Sof(H53F)=1-FVAR(1)
 Sof(H54A)=Sof(H54B)=Sof(C53A)=Sof(H53A)=Sof(H53B)=Sof(H53C)=FVAR(1)
 Sof(H50C)=Sof(H50D)=Sof(C49A)=Sof(H49D)=Sof(H49E)=Sof(H49F)=1-FVAR(2)
 Sof(H50A)=Sof(H50B)=Sof(C49)=Sof(H49A)=Sof(H49B)=Sof(H49C)=FVAR(2)
5.a Free rotating group:
 O13(H13C,H13D)
5.b Secondary CH2 refined with riding coordinates:
 C13(H13A,H13B), C40(H40A,H40B), C26(H26A,H26B), C27(H27A,H27B), C28(H28A,
 H28B), C1(H1A,H1B), C48(H48A,H48B), C39(H39A,H39B), C46(H46A,H46B), C36(H36A,
 H36B), C32(H32A,H32B), C52(H52A,H52B), C38(H38A,H38B), C47(H47A,H47B),
 C51(H51A,H51B), C35(H35A,H35B), C56(H56A,H56B), C44(H44A,H44B), C31(H31A,H31B),
  C34(H34A,H34B), C55(H55A,H55B), C43(H43A,H43B), C30(H30A,H30B), C50(H50A,
 H50B), C50(H50C,H50D), C54(H54A,H54B), C54(H54C,H54D), C42(H42A,H42B)
5.c Aromatic/amide H refined with riding coordinates:
 N3(H3), N4(H4), N2(H2), N1(H1), C24(H24), C4(H4A), C12(H12), C5(H5), C17(H17),
  C21(H21), C16(H16), C9(H9)
5.d Idealised Me refined as rotating group:
 C20(H20A,H20B,H20C), C8(H8A,H8B,H8C), C25(H25A,H25B,H25C), C45(H45A,H45B,
 H45C), C33(H33A,H33B,H33C), C37(H37A,H37B,H37C), C29(H29A,H29B,H29C), C41(H41A,
 H41B,H41C), C49(H49A,H49B,H49C), C53A(H53A,H53B,H53C), C53B(H53D,H53E,H53F),
 C49A(H49D,H49E,H49F)
;
_olex2_submission_special_instructions 'No special instructions were received'
_oxdiff_exptl_absorpt_empirical_details
;
Empirical correction (ABSPACK) includes:
- Absorption correction using spherical harmonics
- Frame scaling
;
_oxdiff_exptl_absorpt_empirical_full_max 1.746
_oxdiff_exptl_absorpt_empirical_full_min 0.858

loop_
_space_group_symop_operation_xyz
'x, y, z'
'-x, y+1/2, -z+1/2'
'-x, -y, -z'
'x, -y-1/2, z-1/2'

loop_
_atom_site_label
_atom_site_type_symbol
_atom_site_fract_x
_atom_site_fract_y
_atom_site_fract_z
_atom_site_U_iso_or_equiv
_atom_site_adp_type
_atom_site_occupancy
_atom_site_site_symmetry_order
_atom_site_calc_flag
_atom_site_refinement_flags_posn
_atom_site_refinement_flags_adp
_atom_site_refinement_flags_occupancy
_atom_site_disorder_assembly
_atom_site_disorder_group
S2 S 0.71905(3) 0.09901(6) 0.29303(3) 0.03079(18) Uani 1 1 d . U . . .
S1 S 0.61957(3) 0.38440(6) 0.42739(3) 0.03182(18) Uani 1 1 d . U . . .
O11 O 0.96737(8) 0.20343(17) 0.56707(7) 0.0268(4) Uani 1 1 d . U . . .
O10 O 0.84832(8) 0.21605(17) 0.39667(7) 0.0289(4) Uani 1 1 d . U . . .
O12 O 1.05267(9) 0.15128(19) 0.61557(8) 0.0352(5) Uani 1 1 d . U . . .
O5 O 0.82943(9) -0.01978(18) 0.62643(8) 0.0330(4) Uani 1 1 d . U . . .
O2 O 0.66656(9) 0.38877(18) 0.47386(8) 0.0348(5) Uani 1 1 d . U . . .
O8 O 0.74497(10) 0.01480(18) 0.33446(8) 0.0383(5) Uani 1 1 d . U . . .
O4 O 0.66185(10) 0.11688(19) 0.50841(9) 0.0387(5) Uani 1 1 d . U . . .
O7 O 0.72795(10) 0.0675(2) 0.23734(8) 0.0397(5) Uani 1 1 d . U . . .
O3 O 0.56665(9) 0.4550(2) 0.43502(9) 0.0418(5) Uani 1 1 d . U . . .
O9 O 0.65645(9) 0.1286(2) 0.30068(9) 0.0432(5) Uani 1 1 d . U . . .
O1 O 0.64459(10) 0.40711(19) 0.37584(9) 0.0391(5) Uani 1 1 d . U . . .
O6 O 0.87702(11) -0.0268(2) 0.71020(8) 0.0455(6) Uani 1 1 d . U . . .
N3 N 0.75486(10) 0.27856(19) 0.36094(9) 0.0261(5) Uani 1 1 d . U . . .
H3 H 0.7229 0.3176 0.3668 0.031 Uiso 1 1 calc R U . . .
N4 N 0.78346(10) 0.29661(19) 0.45315(9) 0.0243(5) Uani 1 1 d . U . . .
H4 H 0.7480 0.3271 0.4532 0.029 Uiso 1 1 calc R U . . .
N2 N 0.72156(11) 0.0336(2) 0.44767(10) 0.0299(5) Uani 1 1 d . U . . .
H2 H 0.7196 0.0089 0.4144 0.036 Uiso 1 1 calc R U . . .
N1 N 0.64018(11) 0.1500(2) 0.41673(10) 0.0331(5) Uani 1 1 d . U . . .
H1 H 0.6476 0.1303 0.3843 0.040 Uiso 1 1 calc R U . . .
N5 N 0.79842(12) 0.6579(2) 0.34443(10) 0.0339(6) Uani 1 1 d . U . . .
N6 N 0.58325(12) 0.3953(3) 0.62198(11) 0.0406(6) Uani 1 1 d . U . . .
C24 C 0.87885(11) 0.2503(2) 0.51058(10) 0.0226(5) Uani 1 1 d . U . . .
H24 H 0.8983 0.2281 0.4805 0.027 Uiso 1 1 calc R U . . .
C23 C 0.90849(11) 0.2450(2) 0.56308(10) 0.0229(5) Uani 1 1 d . U . . .
C18 C 0.88212(12) 0.2782(2) 0.60991(10) 0.0240(5) Uani 1 1 d . U . . .
C14 C 0.79896(12) 0.2599(2) 0.40303(10) 0.0238(5) Uani 1 1 d . U . . .
O13 O 0.90690(14) 0.0636(3) 0.32569(10) 0.0577(7) Uani 1 1 d G . . . .
H13C H 0.8894 0.1024 0.3490 0.087 Uiso 1 1 d G U . . .
H13D H 0.9217 0.0035 0.3432 0.087 Uiso 1 1 d G U . . .
C3 C 0.77284(13) 0.0014(2) 0.48284(11) 0.0275(6) Uani 1 1 d . U . . .
C11 C 0.82952(13) -0.0275(2) 0.57045(11) 0.0289(6) Uani 1 1 d . U . . .
C4 C 0.82468(13) -0.0319(2) 0.45843(11) 0.0276(6) Uani 1 1 d . U . . .
H4A H 0.8233 -0.0324 0.4204 0.033 Uiso 1 1 calc R U . . .
C12 C 0.77529(13) 0.0016(2) 0.53990(11) 0.0289(6) Uani 1 1 d . U . . .
H12 H 0.7413 0.0209 0.5570 0.035 Uiso 1 1 calc R U . . .
C22 C 1.00133(13) 0.1887(2) 0.61673(11) 0.0283(6) Uani 1 1 d . U . . .
C5 C 0.87739(13) -0.0637(2) 0.48988(11) 0.0280(6) Uani 1 1 d . U . . .
H5 H 0.9109 -0.0865 0.4728 0.034 Uiso 1 1 calc R U . . .
C15 C 0.81895(11) 0.2899(2) 0.50386(10) 0.0227(5) Uani 1 1 d . U . . .
C17 C 0.82239(12) 0.3205(2) 0.60127(11) 0.0276(6) Uani 1 1 d . U . . .
H17 H 0.8034 0.3453 0.6312 0.033 Uiso 1 1 calc R U . . .
C19 C 0.91676(13) 0.2635(2) 0.66290(10) 0.0262(5) Uani 1 1 d . U . . .
C21 C 0.97367(13) 0.2194(2) 0.66507(11) 0.0295(6) Uani 1 1 d . U . . .
H21 H 0.9958 0.2085 0.6992 0.035 Uiso 1 1 calc R U . . .
C16 C 0.79153(12) 0.3260(2) 0.55012(11) 0.0266(6) Uani 1 1 d . U . . .
H16 H 0.7519 0.3541 0.5457 0.032 Uiso 1 1 calc R U . . .
C2 C 0.67369(13) 0.1014(2) 0.46142(12) 0.0313(6) Uani 1 1 d . U . . .
C7 C 0.93545(13) -0.0908(2) 0.58362(12) 0.0304(6) Uani 1 1 d . U . . .
C6 C 0.88139(13) -0.0623(2) 0.54737(11) 0.0276(6) Uani 1 1 d . U . . .
C13 C 0.76055(13) 0.2344(3) 0.30688(11) 0.0301(6) Uani 1 1 d . U . . .
H13A H 0.8030 0.2207 0.3032 0.036 Uiso 1 1 calc R U . . .
H13B H 0.7456 0.2935 0.2800 0.036 Uiso 1 1 calc R U . . .
C40 C 0.83409(14) 0.5482(2) 0.33069(12) 0.0328(6) Uani 1 1 d . U . . .
H40A H 0.8193 0.4815 0.3502 0.039 Uiso 1 1 calc R U . . .
H40B H 0.8249 0.5325 0.2918 0.039 Uiso 1 1 calc R U . . .
C9 C 0.93429(14) -0.0801(3) 0.63831(12) 0.0341(6) Uani 1 1 d . U . . .
H9 H 0.9691 -0.0983 0.6615 0.041 Uiso 1 1 calc R U . . .
C10 C 0.88114(14) -0.0416(3) 0.66191(12) 0.0355(7) Uani 1 1 d . U . . .
C20 C 0.88892(15) 0.2945(3) 0.71375(11) 0.0365(7) Uani 1 1 d . U . . .
H20A H 0.8735 0.3739 0.7108 0.055 Uiso 1 1 calc R U . . .
H20B H 0.9190 0.2887 0.7449 0.055 Uiso 1 1 calc R U . . .
H20C H 0.8563 0.2408 0.7182 0.055 Uiso 1 1 calc R U . . .
C26 C 0.83945(15) 0.8508(3) 0.22402(12) 0.0383(7) Uani 1 1 d D U . . .
H26A H 0.8370 0.9273 0.2415 0.046 Uiso 1 1 calc R U . . .
H26B H 0.8815 0.8257 0.2291 0.046 Uiso 1 1 calc R U . . .
C8 C 0.99183(14) -0.1306(3) 0.56048(12) 0.0360(7) Uani 1 1 d . U . . .
H8A H 0.9824 -0.1966 0.5364 0.054 Uiso 1 1 calc R U . . .
H8B H 1.0217 -0.1540 0.5899 0.054 Uiso 1 1 calc R U . . .
H8C H 1.0075 -0.0668 0.5404 0.054 Uiso 1 1 calc R U . . .
C27 C 0.80138(14) 0.7623(3) 0.25187(12) 0.0355(6) Uani 1 1 d . U . . .
H27A H 0.7587 0.7815 0.2435 0.043 Uiso 1 1 calc R U . . .
H27B H 0.8079 0.6834 0.2381 0.043 Uiso 1 1 calc R U . . .
C28 C 0.81851(14) 0.7651(2) 0.31304(12) 0.0336(6) Uani 1 1 d . U . . .
H28A H 0.8011 0.8356 0.3275 0.040 Uiso 1 1 calc R U . . .
H28B H 0.8623 0.7719 0.3201 0.040 Uiso 1 1 calc R U . . .
C1 C 0.59266(13) 0.2337(3) 0.42335(13) 0.0359(7) Uani 1 1 d . U . . .
H1A H 0.5746 0.2148 0.4565 0.043 Uiso 1 1 calc R U . . .
H1B H 0.5613 0.2264 0.3926 0.043 Uiso 1 1 calc R U . . .
C48 C 0.64173(14) 0.3247(3) 0.62240(13) 0.0397(7) Uani 1 1 d . U . . .
H48A H 0.6481 0.3065 0.5849 0.048 Uiso 1 1 calc R U . . .
H48B H 0.6753 0.3737 0.6378 0.048 Uiso 1 1 calc R U . . .
C39 C 0.90230(16) 0.5530(3) 0.34372(14) 0.0419(7) Uani 1 1 d . U . . .
H39A H 0.9126 0.5758 0.3817 0.050 Uiso 1 1 calc R U . . .
H39B H 0.9187 0.6121 0.3208 0.050 Uiso 1 1 calc R U . . .
C46 C 0.70572(14) 0.1558(3) 0.66035(12) 0.0403(7) Uani 1 1 d D U . . .
H46A H 0.7189 0.1451 0.6243 0.048 Uiso 1 1 calc R U . . .
H46B H 0.7341 0.2091 0.6809 0.048 Uiso 1 1 calc R U . . .
C36 C 0.80999(16) 0.6896(3) 0.40435(12) 0.0378(7) Uani 1 1 d . U . . .
H36A H 0.7867 0.7600 0.4107 0.045 Uiso 1 1 calc R U . . .
H36B H 0.8526 0.7094 0.4127 0.045 Uiso 1 1 calc R U . . .
C32 C 0.73172(14) 0.6309(3) 0.32832(14) 0.0401(7) Uani 1 1 d . U . . .
H32A H 0.7218 0.5584 0.3466 0.048 Uiso 1 1 calc R U . . .
H32B H 0.7257 0.6161 0.2892 0.048 Uiso 1 1 calc R U . . .
C52 C 0.57907(14) 0.4397(3) 0.67906(13) 0.0414(7) Uani 1 1 d . U . . .
H52A H 0.6173 0.4770 0.6924 0.050 Uiso 1 1 calc R U . . .
H52B H 0.5738 0.3723 0.7025 0.050 Uiso 1 1 calc R U . . .
C38 C 0.93029(15) 0.4332(3) 0.33388(14) 0.0425(7) Uani 1 1 d D U . . .
H38A H 0.9166 0.3764 0.3594 0.051 Uiso 1 1 calc R U . . .
H38B H 0.9160 0.4069 0.2971 0.051 Uiso 1 1 calc R U . . .
C47 C 0.64263(15) 0.2109(3) 0.65443(15) 0.0451(8) Uani 1 1 d . U . . .
H47A H 0.6138 0.1557 0.6358 0.054 Uiso 1 1 calc R U . . .
H47B H 0.6305 0.2264 0.6905 0.054 Uiso 1 1 calc R U . . .
C51 C 0.52816(15) 0.5274(3) 0.68475(15) 0.0475(8) Uani 1 1 d . U . . .
H51A H 0.5399 0.6053 0.6731 0.057 Uiso 1 1 calc R U . . .
H51B H 0.4920 0.5034 0.6615 0.057 Uiso 1 1 calc R U . . .
C35 C 0.79431(18) 0.5939(3) 0.44396(13) 0.0466(8) Uani 1 1 d . U . . .
H35A H 0.8140 0.5204 0.4358 0.056 Uiso 1 1 calc R U . . .
H35B H 0.7508 0.5808 0.4397 0.056 Uiso 1 1 calc R U . . .
C56 C 0.52616(15) 0.3149(4) 0.60699(14) 0.0488(8) Uani 1 1 d . U . . .
H56A H 0.5242 0.2574 0.6361 0.059 Uiso 1 1 calc R U . . .
H56B H 0.4902 0.3640 0.6058 0.059 Uiso 1 1 calc R U . . .
C44 C 0.58293(16) 0.4923(3) 0.58093(15) 0.0503(9) Uani 1 1 d . U . . .
H44A H 0.5852 0.4575 0.5451 0.060 Uiso 1 1 calc R U . . .
H44B H 0.5446 0.5341 0.5796 0.060 Uiso 1 1 calc R U . . .
C31 C 0.68710(16) 0.7264(3) 0.34158(17) 0.0524(9) Uani 1 1 d . U . . .
H31A H 0.7015 0.8032 0.3309 0.063 Uiso 1 1 calc R U . . .
H31B H 0.6845 0.7278 0.3808 0.063 Uiso 1 1 calc R U . . .
C34 C 0.81518(19) 0.6311(3) 0.50281(14) 0.0513(9) Uani 1 1 d D U . . .
H34A H 0.7932 0.5858 0.5277 0.062 Uiso 1 1 calc R U . . .
H34B H 0.8057 0.7141 0.5074 0.062 Uiso 1 1 calc R U . . .
C25 C 0.81940(19) 0.8638(3) 0.16306(14) 0.0516(9) Uani 1 1 d D U . . .
H25A H 0.8209 0.7880 0.1456 0.077 Uiso 1 1 calc R U . . .
H25B H 0.8460 0.9178 0.1473 0.077 Uiso 1 1 calc R U . . .
H25C H 0.7787 0.8937 0.1578 0.077 Uiso 1 1 calc R U . . .
C45 C 0.70639(18) 0.0378(3) 0.68933(16) 0.0523(9) Uani 1 1 d D U . . .
H45A H 0.6815 -0.0174 0.6672 0.078 Uiso 1 1 calc R U . . .
H45B H 0.6908 0.0473 0.7240 0.078 Uiso 1 1 calc R U . . .
H45C H 0.7472 0.0086 0.6952 0.078 Uiso 1 1 calc R U . . .
C33 C 0.8832(2) 0.6121(3) 0.51772(15) 0.0583(10) Uani 1 1 d D U . . .
H33A H 0.9051 0.6572 0.4933 0.088 Uiso 1 1 calc R U . . .
H33B H 0.8925 0.5297 0.5144 0.088 Uiso 1 1 calc R U . . .
H33C H 0.8946 0.6375 0.5548 0.088 Uiso 1 1 calc R U . . .
C55 C 0.52462(17) 0.2504(4) 0.55406(16) 0.0558(9) Uani 1 1 d . U . . .
H55A H 0.5634 0.2121 0.5518 0.067 Uiso 1 1 calc R U . . .
H55B H 0.5176 0.3059 0.5239 0.067 Uiso 1 1 calc R U . . .
C43 C 0.63276(19) 0.5793(4) 0.59169(17) 0.0603(10) Uani 1 1 d . U . . .
H43A H 0.6714 0.5419 0.5879 0.072 Uiso 1 1 calc R U . . .
H43B H 0.6339 0.6099 0.6287 0.072 Uiso 1 1 calc R U . . .
C30 C 0.62430(17) 0.7026(4) 0.3111(2) 0.0660(12) Uani 1 1 d D U . . .
H30A H 0.6133 0.6210 0.3174 0.079 Uiso 1 1 calc R U . . .
H30B H 0.5950 0.7528 0.3264 0.079 Uiso 1 1 calc R U . . .
C50 C 0.5149(2) 0.5324(4) 0.74315(19) 0.0683(12) Uani 1 1 d D U . . .
H50A H 0.5506 0.5588 0.7664 0.082 Uiso 0.719(10) 1 calc R U P A 1
H50B H 0.5042 0.4542 0.7552 0.082 Uiso 0.719(10) 1 calc R U P A 1
H50C H 0.5483 0.5803 0.7598 0.082 Uiso 0.281(10) 1 calc R U P A 2
H50D H 0.4800 0.5845 0.7406 0.082 Uiso 0.281(10) 1 calc R U P A 2
C54 C 0.4735(2) 0.1563(4) 0.54958(19) 0.0733(13) Uani 1 1 d D U . . .
H54A H 0.4366 0.1914 0.5599 0.088 Uiso 0.689(10) 1 calc R U P B 1
H54B H 0.4656 0.1296 0.5119 0.088 Uiso 0.689(10) 1 calc R U P B 1
H54C H 0.4775 0.1118 0.5836 0.088 Uiso 0.311(10) 1 calc R U P B 2
H54D H 0.4352 0.1981 0.5475 0.088 Uiso 0.311(10) 1 calc R U P B 2
C37 C 0.99861(19) 0.4349(4) 0.3405(3) 0.0801(15) Uani 1 1 d D U . . .
H37A H 1.0126 0.4909 0.3153 0.120 Uiso 1 1 calc R U . . .
H37B H 1.0136 0.3576 0.3330 0.120 Uiso 1 1 calc R U . . .
H37C H 1.0132 0.4573 0.3773 0.120 Uiso 1 1 calc R U . . .
C29 C 0.6203(2) 0.7242(5) 0.2495(2) 0.0877(16) Uani 1 1 d D U . . .
H29A H 0.5790 0.7154 0.2336 0.131 Uiso 1 1 calc R U . . .
H29B H 0.6453 0.6680 0.2333 0.131 Uiso 1 1 calc R U . . .
H29C H 0.6340 0.8029 0.2428 0.131 Uiso 1 1 calc R U . . .
C42 C 0.6211(2) 0.6812(4) 0.5497(2) 0.0785(14) Uani 1 1 d D U . . .
H42A H 0.6205 0.6495 0.5129 0.094 Uiso 1 1 calc R U . . .
H42B H 0.5816 0.7157 0.5529 0.094 Uiso 1 1 calc R U . . .
C41 C 0.6685(2) 0.7756(5) 0.5582(3) 0.0972(18) Uani 1 1 d D U . . .
H41A H 0.6574 0.8409 0.5341 0.146 Uiso 1 1 calc R U . . .
H41B H 0.7068 0.7442 0.5505 0.146 Uiso 1 1 calc R U . . .
H41C H 0.6717 0.8024 0.5956 0.146 Uiso 1 1 calc R U . . .
C49 C 0.4622(2) 0.6188(6) 0.7476(2) 0.0576(18) Uani 0.719(10) 1 d D U P A 1
H49A H 0.4735 0.6964 0.7366 0.086 Uiso 0.719(10) 1 calc R U P A 1
H49B H 0.4529 0.6212 0.7849 0.086 Uiso 0.719(10) 1 calc R U P A 1
H49C H 0.4271 0.5927 0.7242 0.086 Uiso 0.719(10) 1 calc R U P A 1
C53A C 0.4911(4) 0.0521(6) 0.5862(3) 0.096(3) Uani 0.689(10) 1 d D U P B 1
H53A H 0.5304 0.0241 0.5795 0.143 Uiso 0.689(10) 1 calc R U P B 1
H53B H 0.4619 -0.0101 0.5786 0.143 Uiso 0.689(10) 1 calc R U P B 1
H53C H 0.4922 0.0758 0.6239 0.143 Uiso 0.689(10) 1 calc R U P B 1
C53B C 0.4691(8) 0.0673(15) 0.5027(7) 0.093(6) Uani 0.311(10) 1 d D U P B 2
H53D H 0.4535 0.1058 0.4692 0.140 Uiso 0.311(10) 1 calc R U P B 2
H53E H 0.4424 0.0040 0.5103 0.140 Uiso 0.311(10) 1 calc R U P B 2
H53F H 0.5087 0.0358 0.4991 0.140 Uiso 0.311(10) 1 calc R U P B 2
C49A C 0.5036(10) 0.457(2) 0.7876(7) 0.106(9) Uani 0.281(10) 1 d . U P A 2
H49D H 0.4735 0.3993 0.7749 0.159 Uiso 0.281(10) 1 calc R U P A 2
H49E H 0.4893 0.5034 0.8162 0.159 Uiso 0.281(10) 1 calc R U P A 2
H49F H 0.5404 0.4173 0.8015 0.159 Uiso 0.281(10) 1 calc R U P A 2

loop_
_atom_site_aniso_label
_atom_site_aniso_U_11
_atom_site_aniso_U_22
_atom_site_aniso_U_33
_atom_site_aniso_U_23
_atom_site_aniso_U_13
_atom_site_aniso_U_12
S2 0.0338(4) 0.0324(4) 0.0254(3) -0.0054(3) 0.0003(3) 0.0002(3)
S1 0.0273(3) 0.0358(4) 0.0320(4) 0.0009(3) 0.0013(3) 0.0084(3)
O11 0.0249(9) 0.0322(10) 0.0233(9) -0.0013(7) 0.0027(7) 0.0026(8)
O10 0.0261(10) 0.0356(10) 0.0255(9) 0.0002(8) 0.0053(7) 0.0001(8)
O12 0.0311(11) 0.0448(12) 0.0291(10) -0.0006(9) 0.0007(8) 0.0066(9)
O5 0.0429(11) 0.0336(10) 0.0246(9) 0.0003(8) 0.0129(8) -0.0026(9)
O2 0.0279(10) 0.0388(11) 0.0365(11) -0.0020(9) -0.0014(8) 0.0066(8)
O8 0.0564(13) 0.0272(10) 0.0312(11) -0.0009(8) 0.0047(9) 0.0015(9)
O4 0.0421(12) 0.0400(12) 0.0370(11) 0.0073(9) 0.0174(9) 0.0067(9)
O7 0.0443(12) 0.0484(13) 0.0252(10) -0.0093(9) -0.0021(9) 0.0079(10)
O3 0.0322(11) 0.0510(13) 0.0409(12) -0.0023(10) -0.0014(9) 0.0166(10)
O9 0.0309(11) 0.0596(14) 0.0385(12) -0.0162(10) 0.0013(9) -0.0040(10)
O1 0.0426(12) 0.0394(12) 0.0364(11) 0.0071(9) 0.0083(9) 0.0106(9)
O6 0.0545(14) 0.0587(15) 0.0255(11) -0.0009(10) 0.0136(10) -0.0094(11)
N3 0.0288(11) 0.0258(11) 0.0236(11) 0.0013(9) 0.0025(9) 0.0008(9)
N4 0.0232(11) 0.0245(11) 0.0254(11) -0.0016(9) 0.0031(9) 0.0007(9)
N2 0.0359(13) 0.0244(11) 0.0306(12) -0.0009(9) 0.0089(10) -0.0014(10)
N1 0.0326(12) 0.0333(13) 0.0343(13) -0.0020(10) 0.0074(10) -0.0002(10)
N5 0.0467(14) 0.0233(12) 0.0340(13) -0.0018(10) 0.0154(11) -0.0077(10)
N6 0.0311(13) 0.0540(16) 0.0349(13) -0.0005(12) -0.0040(10) 0.0142(12)
C24 0.0251(13) 0.0221(12) 0.0212(12) -0.0027(9) 0.0051(10) -0.0032(10)
C23 0.0245(13) 0.0189(12) 0.0254(13) 0.0006(10) 0.0036(10) -0.0021(10)
C18 0.0301(13) 0.0189(12) 0.0236(13) -0.0019(10) 0.0060(10) -0.0017(10)
C14 0.0271(13) 0.0202(12) 0.0243(13) 0.0017(10) 0.0043(10) -0.0052(10)
O13 0.0678(18) 0.0644(17) 0.0412(13) 0.0057(12) 0.0072(12) 0.0185(14)
C3 0.0373(15) 0.0166(12) 0.0296(14) 0.0009(10) 0.0081(11) -0.0041(11)
C11 0.0414(16) 0.0207(12) 0.0270(13) 0.0001(10) 0.0137(12) -0.0042(11)
C4 0.0415(15) 0.0186(12) 0.0243(13) -0.0011(10) 0.0105(11) -0.0030(11)
C12 0.0373(15) 0.0212(13) 0.0304(14) 0.0001(11) 0.0142(12) -0.0020(11)
C22 0.0304(14) 0.0283(13) 0.0252(13) 0.0002(11) -0.0014(11) -0.0026(11)
C5 0.0365(15) 0.0216(12) 0.0277(13) -0.0021(10) 0.0120(11) -0.0026(11)
C15 0.0254(13) 0.0179(12) 0.0249(12) -0.0003(10) 0.0034(10) -0.0042(10)
C17 0.0329(14) 0.0246(13) 0.0269(13) -0.0019(10) 0.0093(11) 0.0016(11)
C19 0.0351(14) 0.0207(12) 0.0232(13) -0.0002(10) 0.0048(11) -0.0045(11)
C21 0.0339(15) 0.0296(14) 0.0244(13) -0.0004(11) 0.0013(11) -0.0020(11)
C16 0.0264(13) 0.0251(13) 0.0289(14) -0.0021(10) 0.0054(11) 0.0015(10)
C2 0.0342(15) 0.0258(14) 0.0357(15) 0.0018(11) 0.0116(12) -0.0052(11)
C7 0.0370(15) 0.0231(13) 0.0323(14) 0.0003(11) 0.0094(12) -0.0061(11)
C6 0.0378(15) 0.0184(12) 0.0281(13) -0.0016(10) 0.0108(11) -0.0049(11)
C13 0.0352(15) 0.0331(14) 0.0222(13) 0.0035(11) 0.0039(11) -0.0018(12)
C40 0.0490(17) 0.0219(13) 0.0288(14) -0.0039(11) 0.0103(12) -0.0090(12)
C9 0.0397(16) 0.0329(15) 0.0304(15) 0.0014(12) 0.0068(12) -0.0064(12)
C10 0.0446(17) 0.0343(15) 0.0289(15) 0.0025(12) 0.0094(13) -0.0083(13)
C20 0.0445(17) 0.0419(17) 0.0235(14) -0.0009(12) 0.0061(12) 0.0071(14)
C26 0.0458(17) 0.0345(16) 0.0358(16) 0.0004(13) 0.0098(13) -0.0034(13)
C8 0.0350(15) 0.0411(16) 0.0327(15) -0.0022(13) 0.0074(12) -0.0013(13)
C27 0.0385(16) 0.0300(15) 0.0393(16) -0.0006(12) 0.0095(13) -0.0027(12)
C28 0.0442(17) 0.0214(13) 0.0379(16) -0.0008(11) 0.0163(13) -0.0084(12)
C1 0.0269(14) 0.0406(16) 0.0401(16) -0.0023(13) 0.0032(12) -0.0021(12)
C48 0.0299(15) 0.0538(19) 0.0340(16) -0.0002(14) -0.0028(12) 0.0126(14)
C39 0.0506(19) 0.0308(15) 0.0422(17) -0.0025(13) -0.0039(14) -0.0070(14)
C46 0.0381(17) 0.0513(19) 0.0314(15) -0.0031(13) 0.0033(13) 0.0152(14)
C36 0.0559(19) 0.0261(14) 0.0340(16) -0.0037(12) 0.0167(14) -0.0069(13)
C32 0.0413(17) 0.0311(15) 0.0500(19) 0.0032(13) 0.0139(14) -0.0083(13)
C52 0.0310(15) 0.0539(19) 0.0388(17) 0.0053(14) 0.0024(13) 0.0106(14)
C38 0.0488(19) 0.0318(16) 0.0461(18) 0.0077(14) 0.0014(15) -0.0014(14)
C47 0.0346(17) 0.051(2) 0.0488(19) 0.0019(15) 0.0024(14) 0.0096(15)
C51 0.0332(16) 0.050(2) 0.059(2) -0.0039(16) 0.0052(15) 0.0100(15)
C35 0.070(2) 0.0350(17) 0.0375(17) -0.0005(13) 0.0167(16) -0.0129(16)
C56 0.0354(17) 0.064(2) 0.0470(19) 0.0143(17) 0.0056(14) 0.0127(16)
C44 0.0456(19) 0.061(2) 0.0442(19) 0.0125(16) 0.0054(15) 0.0149(17)
C31 0.049(2) 0.0383(18) 0.075(2) 0.0070(17) 0.0268(18) -0.0008(15)
C34 0.081(3) 0.0353(17) 0.0403(18) 0.0026(14) 0.0187(18) -0.0065(17)
C25 0.077(3) 0.0403(18) 0.0384(18) 0.0037(14) 0.0119(17) 0.0039(17)
C45 0.053(2) 0.050(2) 0.055(2) 0.0006(17) 0.0088(17) 0.0179(17)
C33 0.089(3) 0.043(2) 0.0411(19) 0.0068(15) 0.0006(19) -0.0135(19)
C55 0.043(2) 0.069(2) 0.054(2) 0.0039(18) -0.0022(16) 0.0017(18)
C43 0.054(2) 0.067(3) 0.061(2) 0.011(2) 0.0138(18) 0.017(2)
C30 0.041(2) 0.055(2) 0.105(3) 0.023(2) 0.020(2) 0.0040(17)
C50 0.056(2) 0.076(3) 0.080(3) 0.011(2) 0.035(2) 0.019(2)
C54 0.069(3) 0.082(3) 0.064(3) 0.007(2) -0.012(2) -0.015(2)
C37 0.052(2) 0.044(2) 0.140(5) 0.003(3) -0.004(3) 0.0056(19)
C29 0.056(3) 0.097(4) 0.107(4) 0.023(3) -0.005(3) 0.024(3)
C42 0.071(3) 0.068(3) 0.092(3) 0.022(3) -0.011(3) -0.015(2)
C41 0.067(3) 0.084(4) 0.136(5) 0.009(3) -0.012(3) -0.020(3)
C49 0.042(3) 0.085(4) 0.049(3) -0.020(3) 0.018(2) 0.015(3)
C53A 0.117(7) 0.066(5) 0.096(6) 0.030(4) -0.023(5) -0.044(4)
C53B 0.070(10) 0.075(11) 0.136(17) -0.020(11) 0.011(10) -0.009(8)
C49A 0.107(16) 0.16(2) 0.055(10) -0.014(12) 0.007(10) 0.055(15)

loop_
_atom_type_symbol
_atom_type_description
_atom_type_scat_dispersion_real
_atom_type_scat_dispersion_imag
_atom_type_scat_source
C C 0.0181 0.0091 'International Tables Vol C Tables 4.2.6.8 and 6.1.1.4'
H H 0.0000 0.0000 'International Tables Vol C Tables 4.2.6.8 and 6.1.1.4'
N N 0.0311 0.0180 'International Tables Vol C Tables 4.2.6.8 and 6.1.1.4'
O O 0.0492 0.0322 'International Tables Vol C Tables 4.2.6.8 and 6.1.1.4'
S S 0.3331 0.5567 'International Tables Vol C Tables 4.2.6.8 and 6.1.1.4'

loop_
_exptl_crystal_face_index_h
_exptl_crystal_face_index_k
_exptl_crystal_face_index_l
_exptl_crystal_face_perp_dist
0 4 -13 0.0289
-2 3 14 0.0145
1 -7 -2 0.0537
-1 0 0 0.0136
1 0 0 0.0136

loop_
_geom_angle_atom_site_label_1
_geom_angle_atom_site_label_2
_geom_angle_atom_site_label_3
_geom_angle
_geom_angle_site_symmetry_1
_geom_angle_site_symmetry_3
_geom_angle_publ_flag
O8 S2 C13 105.61(13) . . ?
O7 S2 O8 114.30(13) . . ?
O7 S2 O9 114.23(13) . . ?
O7 S2 C13 105.47(13) . . ?
O9 S2 O8 111.39(14) . . ?
O9 S2 C13 104.78(14) . . ?
O2 S1 O1 111.33(13) . . ?
O2 S1 C1 106.16(14) . . ?
O3 S1 O2 113.52(12) . . ?
O3 S1 O1 114.07(13) . . ?
O3 S1 C1 105.01(14) . . ?
O1 S1 C1 105.92(14) . . ?
C22 O11 C23 121.7(2) . . ?
C11 O5 C10 121.5(2) . . ?
C14 N3 H3 119.4 . . ?
C14 N3 C13 121.2(2) . . ?
C13 N3 H3 119.4 . . ?
C14 N4 H4 116.3 . . ?
C14 N4 C15 127.3(2) . . ?
C15 N4 H4 116.3 . . ?
C3 N2 H2 117.0 . . ?
C2 N2 H2 117.0 . . ?
C2 N2 C3 126.1(2) . . ?
C2 N1 H1 119.6 . . ?
C2 N1 C1 120.8(2) . . ?
C1 N1 H1 119.6 . . ?
C28 N5 C40 110.1(2) . . ?
C36 N5 C40 111.8(2) . . ?
C36 N5 C28 106.1(2) . . ?
C36 N5 C32 110.8(2) . . ?
C32 N5 C40 107.0(2) . . ?
C32 N5 C28 111.0(2) . . ?
C48 N6 C56 111.3(3) . . ?
C52 N6 C48 108.1(2) . . ?
C52 N6 C56 106.2(3) . . ?
C44 N6 C48 109.3(3) . . ?
C44 N6 C52 112.9(3) . . ?
C44 N6 C56 109.0(2) . . ?
C23 C24 H24 120.9 . . ?
C23 C24 C15 118.2(2) . . ?
C15 C24 H24 120.9 . . ?
O11 C23 C18 120.8(2) . . ?
C24 C23 O11 115.4(2) . . ?
C24 C23 C18 123.8(2) . . ?
C23 C18 C17 116.3(2) . . ?
C23 C18 C19 118.7(2) . . ?
C17 C18 C19 125.0(2) . . ?
O10 C14 N3 122.9(2) . . ?
O10 C14 N4 123.4(2) . . ?
N3 C14 N4 113.7(2) . . ?
H13C O13 H13D 104.5 . . ?
N2 C3 C4 117.1(2) . . ?
C12 C3 N2 123.8(3) . . ?
C12 C3 C4 119.1(3) . . ?
O5 C11 C12 115.3(2) . . ?
O5 C11 C6 121.1(3) . . ?
C12 C11 C6 123.6(3) . . ?
C3 C4 H4A 119.5 . . ?
C5 C4 C3 121.0(2) . . ?
C5 C4 H4A 119.5 . . ?
C3 C12 H12 120.8 . . ?
C11 C12 C3 118.5(2) . . ?
C11 C12 H12 120.8 . . ?
O11 C22 C21 117.5(2) . . ?
O12 C22 O11 116.4(2) . . ?
O12 C22 C21 126.1(2) . . ?
C4 C5 H5 119.5 . . ?
C4 C5 C6 121.0(3) . . ?
C6 C5 H5 119.5 . . ?
N4 C15 C16 116.8(2) . . ?
C24 C15 N4 123.8(2) . . ?
C24 C15 C16 119.4(2) . . ?
C18 C17 H17 119.2 . . ?
C16 C17 C18 121.6(2) . . ?
C16 C17 H17 119.2 . . ?
C18 C19 C20 119.8(2) . . ?
C21 C19 C18 118.5(2) . . ?
C21 C19 C20 121.7(2) . . ?
C22 C21 H21 118.7 . . ?
C19 C21 C22 122.6(2) . . ?
C19 C21 H21 118.7 . . ?
C15 C16 H16 119.6 . . ?
C17 C16 C15 120.8(2) . . ?
C17 C16 H16 119.6 . . ?
O4 C2 N2 124.2(3) . . ?
O4 C2 N1 122.9(3) . . ?
N1 C2 N2 113.0(2) . . ?
C6 C7 C8 120.2(2) . . ?
C9 C7 C6 118.9(3) . . ?
C9 C7 C8 120.9(3) . . ?
C11 C6 C5 116.7(3) . . ?
C11 C6 C7 118.5(2) . . ?
C5 C6 C7 124.7(3) . . ?
S2 C13 H13A 109.2 . . ?
S2 C13 H13B 109.2 . . ?
N3 C13 S2 111.95(19) . . ?
N3 C13 H13A 109.2 . . ?
N3 C13 H13B 109.2 . . ?
H13A C13 H13B 107.9 . . ?
N5 C40 H40A 108.0 . . ?
N5 C40 H40B 108.0 . . ?
H40A C40 H40B 107.3 . . ?
C39 C40 N5 117.1(2) . . ?
C39 C40 H40A 108.0 . . ?
C39 C40 H40B 108.0 . . ?
C7 C9 H9 118.8 . . ?
C7 C9 C10 122.4(3) . . ?
C10 C9 H9 118.8 . . ?
O5 C10 C9 117.4(2) . . ?
O6 C10 O5 116.3(3) . . ?
O6 C10 C9 126.3(3) . . ?
C19 C20 H20A 109.5 . . ?
C19 C20 H20B 109.5 . . ?
C19 C20 H20C 109.5 . . ?
H20A C20 H20B 109.5 . . ?
H20A C20 H20C 109.5 . . ?
H20B C20 H20C 109.5 . . ?
H26A C26 H26B 107.8 . . ?
C27 C26 H26A 109.0 . . ?
C27 C26 H26B 109.0 . . ?
C25 C26 H26A 109.0 . . ?
C25 C26 H26B 109.0 . . ?
C25 C26 C27 113.0(3) . . ?
C7 C8 H8A 109.5 . . ?
C7 C8 H8B 109.5 . . ?
C7 C8 H8C 109.5 . . ?
H8A C8 H8B 109.5 . . ?
H8A C8 H8C 109.5 . . ?
H8B C8 H8C 109.5 . . ?
C26 C27 H27A 109.6 . . ?
C26 C27 H27B 109.6 . . ?
H27A C27 H27B 108.2 . . ?
C28 C27 C26 110.1(2) . . ?
C28 C27 H27A 109.6 . . ?
C28 C27 H27B 109.6 . . ?
N5 C28 H28A 108.4 . . ?
N5 C28 H28B 108.4 . . ?
C27 C28 N5 115.5(2) . . ?
C27 C28 H28A 108.4 . . ?
C27 C28 H28B 108.4 . . ?
H28A C28 H28B 107.5 . . ?
S1 C1 H1A 109.1 . . ?
S1 C1 H1B 109.1 . . ?
N1 C1 S1 112.6(2) . . ?
N1 C1 H1A 109.1 . . ?
N1 C1 H1B 109.1 . . ?
H1A C1 H1B 107.8 . . ?
N6 C48 H48A 108.7 . . ?
N6 C48 H48B 108.7 . . ?
H48A C48 H48B 107.6 . . ?
C47 C48 N6 114.3(3) . . ?
C47 C48 H48A 108.7 . . ?
C47 C48 H48B 108.7 . . ?
C40 C39 H39A 109.5 . . ?
C40 C39 H39B 109.5 . . ?
C40 C39 C38 110.6(3) . . ?
H39A C39 H39B 108.1 . . ?
C38 C39 H39A 109.5 . . ?
C38 C39 H39B 109.5 . . ?
H46A C46 H46B 108.0 . . ?
C47 C46 H46A 109.3 . . ?
C47 C46 H46B 109.3 . . ?
C45 C46 H46A 109.3 . . ?
C45 C46 H46B 109.3 . . ?
C45 C46 C47 111.4(3) . . ?
N5 C36 H36A 108.4 . . ?
N5 C36 H36B 108.4 . . ?
N5 C36 C35 115.4(2) . . ?
H36A C36 H36B 107.5 . . ?
C35 C36 H36A 108.4 . . ?
C35 C36 H36B 108.4 . . ?
N5 C32 H32A 108.3 . . ?
N5 C32 H32B 108.3 . . ?
N5 C32 C31 116.0(3) . . ?
H32A C32 H32B 107.4 . . ?
C31 C32 H32A 108.3 . . ?
C31 C32 H32B 108.3 . . ?
N6 C52 H52A 108.4 . . ?
N6 C52 H52B 108.4 . . ?
N6 C52 C51 115.4(3) . . ?
H52A C52 H52B 107.5 . . ?
C51 C52 H52A 108.4 . . ?
C51 C52 H52B 108.4 . . ?
C39 C38 H38A 108.9 . . ?
C39 C38 H38B 108.9 . . ?
H38A C38 H38B 107.7 . . ?
C37 C38 C39 113.3(3) . . ?
C37 C38 H38A 108.9 . . ?
C37 C38 H38B 108.9 . . ?
C48 C47 C46 110.9(3) . . ?
C48 C47 H47A 109.5 . . ?
C48 C47 H47B 109.5 . . ?
C46 C47 H47A 109.5 . . ?
C46 C47 H47B 109.5 . . ?
H47A C47 H47B 108.1 . . ?
C52 C51 H51A 109.7 . . ?
C52 C51 H51B 109.7 . . ?
H51A C51 H51B 108.2 . . ?
C50 C51 C52 109.9(3) . . ?
C50 C51 H51A 109.7 . . ?
C50 C51 H51B 109.7 . . ?
C36 C35 H35A 109.7 . . ?
C36 C35 H35B 109.7 . . ?
C36 C35 C34 110.0(3) . . ?
H35A C35 H35B 108.2 . . ?
C34 C35 H35A 109.7 . . ?
C34 C35 H35B 109.7 . . ?
N6 C56 H56A 108.4 . . ?
N6 C56 H56B 108.4 . . ?
H56A C56 H56B 107.5 . . ?
C55 C56 N6 115.3(3) . . ?
C55 C56 H56A 108.4 . . ?
C55 C56 H56B 108.4 . . ?
N6 C44 H44A 108.5 . . ?
N6 C44 H44B 108.5 . . ?
H44A C44 H44B 107.5 . . ?
C43 C44 N6 114.9(3) . . ?
C43 C44 H44A 108.5 . . ?
C43 C44 H44B 108.5 . . ?
C32 C31 H31A 109.6 . . ?
C32 C31 H31B 109.6 . . ?
C32 C31 C30 110.4(3) . . ?
H31A C31 H31B 108.1 . . ?
C30 C31 H31A 109.6 . . ?
C30 C31 H31B 109.6 . . ?
C35 C34 H34A 109.2 . . ?
C35 C34 H34B 109.2 . . ?
C35 C34 C33 112.0(3) . . ?
H34A C34 H34B 107.9 . . ?
C33 C34 H34A 109.2 . . ?
C33 C34 H34B 109.2 . . ?
C26 C25 H25A 109.5 . . ?
C26 C25 H25B 109.5 . . ?
C26 C25 H25C 109.5 . . ?
H25A C25 H25B 109.5 . . ?
H25A C25 H25C 109.5 . . ?
H25B C25 H25C 109.5 . . ?
C46 C45 H45A 109.5 . . ?
C46 C45 H45B 109.5 . . ?
C46 C45 H45C 109.5 . . ?
H45A C45 H45B 109.5 . . ?
H45A C45 H45C 109.5 . . ?
H45B C45 H45C 109.5 . . ?
C34 C33 H33A 109.5 . . ?
C34 C33 H33B 109.5 . . ?
C34 C33 H33C 109.5 . . ?
H33A C33 H33B 109.5 . . ?
H33A C33 H33C 109.5 . . ?
H33B C33 H33C 109.5 . . ?
C56 C55 H55A 109.6 . . ?
C56 C55 H55B 109.6 . . ?
C56 C55 C54 110.1(4) . . ?
H55A C55 H55B 108.2 . . ?
C54 C55 H55A 109.6 . . ?
C54 C55 H55B 109.6 . . ?
C44 C43 H43A 110.1 . . ?
C44 C43 H43B 110.1 . . ?
C44 C43 C42 108.0(3) . . ?
H43A C43 H43B 108.4 . . ?
C42 C43 H43A 110.1 . . ?
C42 C43 H43B 110.1 . . ?
C31 C30 H30A 108.8 . . ?
C31 C30 H30B 108.8 . . ?
H30A C30 H30B 107.7 . . ?
C29 C30 C31 113.9(3) . . ?
C29 C30 H30A 108.8 . . ?
C29 C30 H30B 108.8 . . ?
C51 C50 H50A 109.9 . . ?
C51 C50 H50B 109.9 . . ?
C51 C50 H50C 101.7 . . ?
C51 C50 H50D 101.7 . . ?
C51 C50 C49 109.0(4) . . ?
H50A C50 H50B 108.3 . . ?
H50C C50 H50D 104.7 . . ?
C49 C50 H50A 109.9 . . ?
C49 C50 H50B 109.9 . . ?
C49A C50 C51 141.2(10) . . ?
C49A C50 H50C 101.7 . . ?
C49A C50 H50D 101.7 . . ?
C55 C54 H54A 109.5 . . ?
C55 C54 H54B 109.5 . . ?
C55 C54 H54C 107.5 . . ?
C55 C54 H54D 107.5 . . ?
H54A C54 H54B 108.1 . . ?
H54C C54 H54D 107.0 . . ?
C53A C54 C55 110.9(4) . . ?
C53A C54 H54A 109.5 . . ?
C53A C54 H54B 109.5 . . ?
C53B C54 C55 119.4(8) . . ?
C53B C54 H54C 107.5 . . ?
C53B C54 H54D 107.5 . . ?
C38 C37 H37A 109.5 . . ?
C38 C37 H37B 109.5 . . ?
C38 C37 H37C 109.5 . . ?
H37A C37 H37B 109.5 . . ?
H37A C37 H37C 109.5 . . ?
H37B C37 H37C 109.5 . . ?
C30 C29 H29A 109.5 . . ?
C30 C29 H29B 109.5 . . ?
C30 C29 H29C 109.5 . . ?
H29A C29 H29B 109.5 . . ?
H29A C29 H29C 109.5 . . ?
H29B C29 H29C 109.5 . . ?
C43 C42 H42A 109.2 . . ?
C43 C42 H42B 109.2 . . ?
H42A C42 H42B 107.9 . . ?
C41 C42 C43 112.0(4) . . ?
C41 C42 H42A 109.2 . . ?
C41 C42 H42B 109.2 . . ?
C42 C41 H41A 109.5 . . ?
C42 C41 H41B 109.5 . . ?
C42 C41 H41C 109.5 . . ?
H41A C41 H41B 109.5 . . ?
H41A C41 H41C 109.5 . . ?
H41B C41 H41C 109.5 . . ?
C50 C49 H49A 109.5 . . ?
C50 C49 H49B 109.5 . . ?
C50 C49 H49C 109.5 . . ?
H49A C49 H49B 109.5 . . ?
H49A C49 H49C 109.5 . . ?
H49B C49 H49C 109.5 . . ?
C54 C53A H53A 109.5 . . ?
C54 C53A H53B 109.5 . . ?
C54 C53A H53C 109.5 . . ?
H53A C53A H53B 109.5 . . ?
H53A C53A H53C 109.5 . . ?
H53B C53A H53C 109.5 . . ?
C54 C53B H53D 109.5 . . ?
C54 C53B H53E 109.5 . . ?
C54 C53B H53F 109.5 . . ?
H53D C53B H53E 109.5 . . ?
H53D C53B H53F 109.5 . . ?
H53E C53B H53F 109.5 . . ?
C50 C49A H49D 109.5 . . ?
C50 C49A H49E 109.5 . . ?
C50 C49A H49F 109.5 . . ?
H49D C49A H49E 109.5 . . ?
H49D C49A H49F 109.5 . . ?
H49E C49A H49F 109.5 . . ?

loop_
_geom_bond_atom_site_label_1
_geom_bond_atom_site_label_2
_geom_bond_distance
_geom_bond_site_symmetry_2
_geom_bond_publ_flag
S2 O8 1.463(2) . ?
S2 O7 1.448(2) . ?
S2 O9 1.461(2) . ?
S2 C13 1.799(3) . ?
S1 O2 1.457(2) . ?
S1 O3 1.449(2) . ?
S1 O1 1.460(2) . ?
S1 C1 1.804(3) . ?
O11 C23 1.382(3) . ?
O11 C22 1.369(3) . ?
O10 C14 1.228(3) . ?
O12 C22 1.218(3) . ?
O5 C11 1.377(3) . ?
O5 C10 1.383(4) . ?
O4 C2 1.224(4) . ?
O6 C10 1.211(4) . ?
N3 H3 0.8600 . ?
N3 C14 1.357(3) . ?
N3 C13 1.436(3) . ?
N4 H4 0.8600 . ?
N4 C14 1.378(3) . ?
N4 C15 1.398(3) . ?
N2 H2 0.8600 . ?
N2 C3 1.397(4) . ?
N2 C2 1.382(4) . ?
N1 H1 0.8600 . ?
N1 C2 1.369(4) . ?
N1 C1 1.439(4) . ?
N5 C40 1.529(4) . ?
N5 C28 1.528(3) . ?
N5 C36 1.507(4) . ?
N5 C32 1.520(4) . ?
N6 C48 1.523(4) . ?
N6 C52 1.501(4) . ?
N6 C56 1.569(5) . ?
N6 C44 1.489(4) . ?
C24 H24 0.9300 . ?
C24 C23 1.381(4) . ?
C24 C15 1.395(4) . ?
C23 C18 1.399(4) . ?
C18 C17 1.402(4) . ?
C18 C19 1.444(4) . ?
O13 H13C 0.8500 . ?
O13 H13D 0.8499 . ?
C3 C4 1.407(4) . ?
C3 C12 1.395(4) . ?
C11 C12 1.384(4) . ?
C11 C6 1.395(4) . ?
C4 H4A 0.9300 . ?
C4 C5 1.375(4) . ?
C12 H12 0.9300 . ?
C22 C21 1.439(4) . ?
C5 H5 0.9300 . ?
C5 C6 1.404(4) . ?
C15 C16 1.408(4) . ?
C17 H17 0.9300 . ?
C17 C16 1.362(4) . ?
C19 C21 1.353(4) . ?
C19 C20 1.495(4) . ?
C21 H21 0.9300 . ?
C16 H16 0.9300 . ?
C7 C6 1.447(4) . ?
C7 C9 1.351(4) . ?
C7 C8 1.500(4) . ?
C13 H13A 0.9700 . ?
C13 H13B 0.9700 . ?
C40 H40A 0.9700 . ?
C40 H40B 0.9700 . ?
C40 C39 1.512(5) . ?
C9 H9 0.9300 . ?
C9 C10 1.439(4) . ?
C20 H20A 0.9600 . ?
C20 H20B 0.9600 . ?
C20 H20C 0.9600 . ?
C26 H26A 0.9700 . ?
C26 H26B 0.9700 . ?
C26 C27 1.521(4) . ?
C26 C25 1.519(4) . ?
C8 H8A 0.9600 . ?
C8 H8B 0.9600 . ?
C8 H8C 0.9600 . ?
C27 H27A 0.9700 . ?
C27 H27B 0.9700 . ?
C27 C28 1.507(4) . ?
C28 H28A 0.9700 . ?
C28 H28B 0.9700 . ?
C1 H1A 0.9700 . ?
C1 H1B 0.9700 . ?
C48 H48A 0.9700 . ?
C48 H48B 0.9700 . ?
C48 C47 1.507(5) . ?
C39 H39A 0.9700 . ?
C39 H39B 0.9700 . ?
C39 C38 1.519(5) . ?
C46 H46A 0.9700 . ?
C46 H46B 0.9700 . ?
C46 C47 1.524(4) . ?
C46 C45 1.511(5) . ?
C36 H36A 0.9700 . ?
C36 H36B 0.9700 . ?
C36 C35 1.520(4) . ?
C32 H32A 0.9700 . ?
C32 H32B 0.9700 . ?
C32 C31 1.525(5) . ?
C52 H52A 0.9700 . ?
C52 H52B 0.9700 . ?
C52 C51 1.521(4) . ?
C38 H38A 0.9700 . ?
C38 H38B 0.9700 . ?
C38 C37 1.507(5) . ?
C47 H47A 0.9700 . ?
C47 H47B 0.9700 . ?
C51 H51A 0.9700 . ?
C51 H51B 0.9700 . ?
C51 C50 1.496(6) . ?
C35 H35A 0.9700 . ?
C35 H35B 0.9700 . ?
C35 C34 1.526(5) . ?
C56 H56A 0.9700 . ?
C56 H56B 0.9700 . ?
C56 C55 1.487(5) . ?
C44 H44A 0.9700 . ?
C44 H44B 0.9700 . ?
C44 C43 1.481(6) . ?
C31 H31A 0.9700 . ?
C31 H31B 0.9700 . ?
C31 C30 1.530(6) . ?
C34 H34A 0.9700 . ?
C34 H34B 0.9700 . ?
C34 C33 1.527(6) . ?
C25 H25A 0.9600 . ?
C25 H25B 0.9600 . ?
C25 H25C 0.9600 . ?
C45 H45A 0.9600 . ?
C45 H45B 0.9600 . ?
C45 H45C 0.9600 . ?
C33 H33A 0.9600 . ?
C33 H33B 0.9600 . ?
C33 H33C 0.9600 . ?
C55 H55A 0.9700 . ?
C55 H55B 0.9700 . ?
C55 C54 1.549(6) . ?
C43 H43A 0.9700 . ?
C43 H43B 0.9700 . ?
C43 C42 1.548(6) . ?
C30 H30A 0.9700 . ?
C30 H30B 0.9700 . ?
C30 C29 1.525(6) . ?
C50 H50A 0.9700 . ?
C50 H50B 0.9700 . ?
C50 H50C 0.9700 . ?
C50 H50D 0.9700 . ?
C50 C49 1.538(6) . ?
C50 C49A 1.43(2) . ?
C54 H54A 0.9700 . ?
C54 H54B 0.9700 . ?
C54 H54C 0.9700 . ?
C54 H54D 0.9700 . ?
C54 C53A 1.506(7) . ?
C54 C53B 1.523(12) . ?
C37 H37A 0.9600 . ?
C37 H37B 0.9600 . ?
C37 H37C 0.9600 . ?
C29 H29A 0.9600 . ?
C29 H29B 0.9600 . ?
C29 H29C 0.9600 . ?
C42 H42A 0.9700 . ?
C42 H42B 0.9700 . ?
C42 C41 1.497(6) . ?
C41 H41A 0.9600 . ?
C41 H41B 0.9600 . ?
C41 H41C 0.9600 . ?
C49 H49A 0.9600 . ?
C49 H49B 0.9600 . ?
C49 H49C 0.9600 . ?
C53A H53A 0.9600 . ?
C53A H53B 0.9600 . ?
C53A H53C 0.9600 . ?
C53B H53D 0.9600 . ?
C53B H53E 0.9600 . ?
C53B H53F 0.9600 . ?
C49A H49D 0.9600 . ?
C49A H49E 0.9600 . ?
C49A H49F 0.9600 . ?

loop_
_geom_torsion_atom_site_label_1
_geom_torsion_atom_site_label_2
_geom_torsion_atom_site_label_3
_geom_torsion_atom_site_label_4
_geom_torsion
_geom_torsion_site_symmetry_1
_geom_torsion_site_symmetry_2
_geom_torsion_site_symmetry_3
_geom_torsion_site_symmetry_4
_geom_torsion_publ_flag
O11 C23 C18 C17 179.3(2) . . . . ?
O11 C23 C18 C19 -2.6(4) . . . . ?
O11 C22 C21 C19 -1.2(4) . . . . ?
O12 C22 C21 C19 178.2(3) . . . . ?
O5 C11 C12 C3 176.9(2) . . . . ?
O5 C11 C6 C5 -178.0(2) . . . . ?
O5 C11 C6 C7 0.3(4) . . . . ?
O2 S1 C1 N1 -58.4(2) . . . . ?
O8 S2 C13 N3 -59.9(2) . . . . ?
O7 S2 C13 N3 178.75(19) . . . . ?
O3 S1 C1 N1 -178.9(2) . . . . ?
O9 S2 C13 N3 57.9(2) . . . . ?
O1 S1 C1 N1 60.1(2) . . . . ?
N4 C15 C16 C17 178.8(2) . . . . ?
N2 C3 C4 C5 179.3(2) . . . . ?
N2 C3 C12 C11 -177.4(2) . . . . ?
N5 C40 C39 C38 173.5(2) . . . . ?
N5 C36 C35 C34 173.2(3) . . . . ?
N5 C32 C31 C30 166.0(3) . . . . ?
N6 C48 C47 C46 -171.1(3) . . . . ?
N6 C52 C51 C50 160.4(3) . . . . ?
N6 C56 C55 C54 168.7(3) . . . . ?
N6 C44 C43 C42 -173.1(4) . . . . ?
C24 C23 C18 C17 -1.0(4) . . . . ?
C24 C23 C18 C19 177.2(2) . . . . ?
C24 C15 C16 C17 -1.4(4) . . . . ?
C23 O11 C22 O12 179.9(2) . . . . ?
C23 O11 C22 C21 -0.7(4) . . . . ?
C23 C24 C15 N4 -178.3(2) . . . . ?
C23 C24 C15 C16 1.9(4) . . . . ?
C23 C18 C17 C16 1.5(4) . . . . ?
C23 C18 C19 C21 0.7(4) . . . . ?
C23 C18 C19 C20 -178.0(2) . . . . ?
C18 C17 C16 C15 -0.4(4) . . . . ?
C18 C19 C21 C22 1.2(4) . . . . ?
C14 N3 C13 S2 99.3(3) . . . . ?
C14 N4 C15 C24 4.4(4) . . . . ?
C14 N4 C15 C16 -175.8(2) . . . . ?
C3 N2 C2 O4 -19.8(4) . . . . ?
C3 N2 C2 N1 160.4(2) . . . . ?
C3 C4 C5 C6 -0.9(4) . . . . ?
C11 O5 C10 O6 176.5(2) . . . . ?
C11 O5 C10 C9 -3.8(4) . . . . ?
C4 C3 C12 C11 2.0(4) . . . . ?
C4 C5 C6 C11 0.1(4) . . . . ?
C4 C5 C6 C7 -178.0(2) . . . . ?
C12 C3 C4 C5 -0.2(4) . . . . ?
C12 C11 C6 C5 1.8(4) . . . . ?
C12 C11 C6 C7 -179.9(2) . . . . ?
C22 O11 C23 C24 -177.2(2) . . . . ?
C22 O11 C23 C18 2.6(4) . . . . ?
C15 N4 C14 O10 -0.9(4) . . . . ?
C15 N4 C14 N3 -179.7(2) . . . . ?
C15 C24 C23 O11 179.1(2) . . . . ?
C15 C24 C23 C18 -0.7(4) . . . . ?
C17 C18 C19 C21 178.7(3) . . . . ?
C17 C18 C19 C20 0.0(4) . . . . ?
C19 C18 C17 C16 -176.5(3) . . . . ?
C2 N2 C3 C4 -159.0(2) . . . . ?
C2 N2 C3 C12 20.3(4) . . . . ?
C2 N1 C1 S1 89.4(3) . . . . ?
C7 C9 C10 O5 2.5(4) . . . . ?
C7 C9 C10 O6 -177.8(3) . . . . ?
C6 C11 C12 C3 -2.9(4) . . . . ?
C6 C7 C9 C10 0.2(4) . . . . ?
C13 N3 C14 O10 7.8(4) . . . . ?
C13 N3 C14 N4 -173.3(2) . . . . ?
C40 N5 C28 C27 68.8(3) . . . . ?
C40 N5 C36 C35 -58.8(4) . . . . ?
C40 N5 C32 C31 176.6(3) . . . . ?
C40 C39 C38 C37 174.0(3) . . . . ?
C9 C7 C6 C11 -1.6(4) . . . . ?
C9 C7 C6 C5 176.6(3) . . . . ?
C10 O5 C11 C12 -177.3(2) . . . . ?
C10 O5 C11 C6 2.5(4) . . . . ?
C20 C19 C21 C22 179.8(3) . . . . ?
C26 C27 C28 N5 -162.5(3) . . . . ?
C8 C7 C6 C11 178.9(2) . . . . ?
C8 C7 C6 C5 -2.9(4) . . . . ?
C8 C7 C9 C10 179.7(3) . . . . ?
C28 N5 C40 C39 59.9(3) . . . . ?
C28 N5 C36 C35 -178.9(3) . . . . ?
C28 N5 C32 C31 -63.2(3) . . . . ?
C1 N1 C2 O4 7.1(4) . . . . ?
C1 N1 C2 N2 -173.1(2) . . . . ?
C48 N6 C52 C51 171.3(3) . . . . ?
C48 N6 C56 C55 -56.0(4) . . . . ?
C48 N6 C44 C43 -61.3(4) . . . . ?
C36 N5 C40 C39 -57.8(3) . . . . ?
C36 N5 C28 C27 -170.0(3) . . . . ?
C36 N5 C32 C31 54.4(4) . . . . ?
C36 C35 C34 C33 -79.0(4) . . . . ?
C32 N5 C40 C39 -179.3(3) . . . . ?
C32 N5 C28 C27 -49.5(3) . . . . ?
C32 N5 C36 C35 60.5(4) . . . . ?
C32 C31 C30 C29 -71.5(4) . . . . ?
C52 N6 C48 C47 67.5(4) . . . . ?
C52 N6 C56 C55 -173.5(3) . . . . ?
C52 N6 C44 C43 59.1(4) . . . . ?
C52 C51 C50 C49 -178.4(4) . . . . ?
C52 C51 C50 C49A -48.9(16) . . . . ?
C56 N6 C48 C47 -48.8(3) . . . . ?
C56 N6 C52 C51 -69.1(4) . . . . ?
C56 N6 C44 C43 176.9(3) . . . . ?
C56 C55 C54 C53A -74.2(6) . . . . ?
C56 C55 C54 C53B -171.2(9) . . . . ?
C44 N6 C48 C47 -169.2(3) . . . . ?
C44 N6 C52 C51 50.3(4) . . . . ?
C44 N6 C56 C55 64.5(4) . . . . ?
C44 C43 C42 C41 178.5(5) . . . . ?
C25 C26 C27 C28 -172.9(3) . . . . ?
C45 C46 C47 C48 -176.5(3) . . . . ?

loop_
_exptl_oxdiff_crystal_face_indexfrac_h
_exptl_oxdiff_crystal_face_indexfrac_k
_exptl_oxdiff_crystal_face_indexfrac_l
_exptl_oxdiff_crystal_face_x
_exptl_oxdiff_crystal_face_y
_exptl_oxdiff_crystal_face_z
0.3243 4.0329 -13.2585 0.0040 0.0084 1.0000
-1.5240 3.2945 14.2463 0.4511 0.7364 -0.5042
1.2517 -7.2650 -1.8512 -0.4668 -0.7639 -0.4456
-1.0000 -0.0000 0.0000 0.0611 -0.0335 0.0051
1.0000 0.0000 -0.0000 -0.0611 0.0335 -0.0051
